data_2237372
loop_
_publ_author_name
'Yoshiwaka, Sayaka'
'Hijikata, Daichi'
'Sasagawa, Kosuke'
'Okamoto, Akiko'
'Yonezawa, Noriyuki'

_publ_section_title
;
 [8-(4-Phenoxybenzoyl)-2,7-bis(propan-2-yloxy)naphthalen-1-yl](4-phenoxyphenyl)methanone
;
_journal_coeditor_code PK2459
_journal_issue 2
_journal_name_full 'Acta Crystallographica Section E'
_journal_page_first o242
_journal_paper_doi 10.1107/S1600536813000913
_journal_volume 69
_journal_year 2013
_chemical_formula_iupac 'C42 H36 O6'
_chemical_formula_moiety 'C42 H36 O6'
_chemical_formula_sum 'C42 H36 O6'
_chemical_formula_weight 636.71
_chemical_name_common
;
2,7-Diisopropoxy-1,8-bis(4-phenoxybenzoyl)naphthalene
;
_chemical_name_systematic
;
[8-(4-Phenoxybenzoyl)-2,7-bis(propan-2-yloxy)naphthalen-1-yl](4-
phenoxyphenyl)methanone
;
_space_group_IT_number 15
_symmetry_cell_setting monoclinic
_symmetry_space_group_name_Hall '-C 2yc'
_symmetry_space_group_name_H-M 'C 1 2/c 1'
_atom_sites_solution_hydrogens geom
_atom_sites_solution_primary direct
_atom_sites_solution_secondary difmap
_audit_creation_method SHELXL-97
_cell_angle_alpha 90.00
_cell_angle_beta 100.1060(10)
_cell_angle_gamma 90.00
_cell_formula_units_Z 4
_cell_length_a 22.7084(4)
_cell_length_b 10.3582(2)
_cell_length_c 14.7152(3)
_cell_measurement_reflns_used 26902
_cell_measurement_temperature 193(2)
_cell_measurement_theta_max 68.25
_cell_measurement_theta_min 3.05
_cell_volume 3407.58(11)
_computing_cell_refinement 'PROCESS-AUTO (Rigaku, 1998)'
_computing_data_collection 'PROCESS-AUTO (Rigaku, 1998)'
_computing_data_reduction 'PROCESS-AUTO (Rigaku, 1998)'
_computing_molecular_graphics 'ORTEPIII (Burnett & Johnson, 1996)'
_computing_publication_material 'SHELXL97 (Sheldrick, 2008)'
_computing_structure_refinement 'SHELXL97 (Sheldrick, 2008)'
_computing_structure_solution '<i>Il Milione</i> (Burla <i>et al.</i>, 2007)'
_diffrn_ambient_temperature 193(2)
_diffrn_detector_area_resol_mean 10.000
_diffrn_measured_fraction_theta_full 0.994
_diffrn_measured_fraction_theta_max 0.994
_diffrn_measurement_device_type 'Rigaku R-AXIS RAPID'
_diffrn_measurement_method \w
_diffrn_radiation_monochromator graphite
_diffrn_radiation_source 'rotaing anode'
_diffrn_radiation_type CuK\a
_diffrn_radiation_wavelength 1.54187
_diffrn_reflns_av_R_equivalents 0.0288
_diffrn_reflns_av_sigmaI/netI 0.0153
_diffrn_reflns_limit_h_max 27
_diffrn_reflns_limit_h_min -27
_diffrn_reflns_limit_k_max 12
_diffrn_reflns_limit_k_min -12
_diffrn_reflns_limit_l_max 17
_diffrn_reflns_limit_l_min -17
_diffrn_reflns_number 28911
_diffrn_reflns_theta_full 68.25
_diffrn_reflns_theta_max 68.25
_diffrn_reflns_theta_min 3.95
_exptl_absorpt_coefficient_mu 0.660
_exptl_absorpt_correction_T_max 0.734
_exptl_absorpt_correction_T_min 0.693
_exptl_absorpt_correction_type numerical
_exptl_absorpt_process_details
;
(NUMABS; Higashi, 1999)
;
_exptl_crystal_colour colorless
_exptl_crystal_density_diffrn 1.241
_exptl_crystal_density_method 'not measured'
_exptl_crystal_description block
_exptl_crystal_F_000 1344
_exptl_crystal_size_max 0.60
_exptl_crystal_size_mid 0.60
_exptl_crystal_size_min 0.50
_refine_diff_density_max 0.208
_refine_diff_density_min -0.157
_refine_ls_extinction_coef 0.00263(12)
_refine_ls_extinction_expression Fc^*^=kFc[1+0.001xFc^2^\l^3^/sin(2\q)]^-1/4^
_refine_ls_extinction_method 'SHELXL97 (Sheldrick, 2008)'
_refine_ls_goodness_of_fit_ref 1.041
_refine_ls_hydrogen_treatment constr
_refine_ls_matrix_type full
_refine_ls_number_parameters 221
_refine_ls_number_reflns 3101
_refine_ls_number_restraints 0
_refine_ls_restrained_S_all 1.041
_refine_ls_R_factor_all 0.0393
_refine_ls_R_factor_gt 0.0356
_refine_ls_shift/su_max 0.001
_refine_ls_shift/su_mean 0.000
_refine_ls_structure_factor_coef Fsqd
_refine_ls_weighting_details 'calc w=1/[\s^2^(Fo^2^)+(0.0477P)^2^+1.7648P] where P=(Fo^2^+2Fc^2^)/3'
_refine_ls_weighting_scheme calc
_refine_ls_wR_factor_gt 0.0937
_refine_ls_wR_factor_ref 0.0958
_reflns_number_gt 2749
_reflns_number_total 3101
_reflns_threshold_expression I>2sigma(I)
_cod_data_source_file pk2459.cif
_cod_data_source_block I
_cod_original_sg_symbol_H-M 'C 2/c'
_cod_database_code 2237372
_cod_database_fobs_code 2237372

loop_
_symmetry_equiv_pos_as_xyz
'x, y, z'
'-x, y, -z+1/2'
'x+1/2, y+1/2, z'
'-x+1/2, y+1/2, -z+1/2'
'-x, -y, -z'
'x, -y, z+1/2'
'-x+1/2, -y+1/2, -z'
'x+1/2, -y+1/2, z-1/2'

loop_
_atom_site_type_symbol
_atom_site_label
_atom_site_fract_x
_atom_site_fract_y
_atom_site_fract_z
_atom_site_U_iso_or_equiv
_atom_site_adp_type
_atom_site_calc_flag
_atom_site_refinement_flags
_atom_site_occupancy
_atom_site_symmetry_multiplicity
O O1 0.43879(4) 0.44016(8) 0.67336(6) 0.0378(2) Uani d . 1 1
O O2 0.34771(4) 0.63044(8) 0.78791(7) 0.0418(3) Uani d . 1 1
O O3 0.40230(5) 0.16418(9) 1.04457(6) 0.0475(3) Uani d . 1 1
C C3 0.5000 0.83092(15) 0.7500 0.0279(4) Uani d S 1 2
C C8 0.42720(5) 0.40189(11) 0.82730(8) 0.0288(3) Uani d . 1 1
C C7 0.43753(5) 0.48524(11) 0.74958(8) 0.0290(3) Uani d . 1 1
C C2 0.5000 0.69308(15) 0.7500 0.0263(3) Uani d S 1 2
C C5 0.39876(6) 0.83609(12) 0.78052(9) 0.0341(3) Uani d . 1 1
H H5 0.3651 0.8834 0.7926 0.041 Uiso calc R 1 1
C C1 0.44642(5) 0.62900(11) 0.76338(8) 0.0281(3) Uani d . 1 1
C C6 0.39740(5) 0.70012(11) 0.77734(8) 0.0317(3) Uani d . 1 1
C C9 0.41352(6) 0.27221(11) 0.81026(8) 0.0312(3) Uani d . 1 1
H H9 0.4104 0.2394 0.7493 0.037 Uiso calc R 1 1
C C13 0.43221(6) 0.44792(11) 0.91753(8) 0.0340(3) Uani d . 1 1
H H13 0.4417 0.5362 0.9301 0.041 Uiso calc R 1 1
C C10 0.40443(6) 0.19034(11) 0.88074(8) 0.0326(3) Uani d . 1 1
H H10 0.3947 0.1022 0.8683 0.039 Uiso calc R 1 1
C C11 0.40974(6) 0.23839(12) 0.96986(8) 0.0330(3) Uani d . 1 1
C C12 0.42366(6) 0.36733(12) 0.98865(9) 0.0369(3) Uani d . 1 1
H H12 0.4272 0.3996 1.0498 0.044 Uiso calc R 1 1
C C14 0.38932(6) 0.03327(12) 1.03096(8) 0.0374(3) Uani d . 1 1
C C15 0.43487(7) -0.05536(14) 1.05092(9) 0.0429(3) Uani d . 1 1
H H15 0.4750 -0.0273 1.0699 0.052 Uiso calc R 1 1
C C20 0.28915(6) 0.68545(14) 0.75933(11) 0.0458(4) Uani d . 1 1
H H20 0.2858 0.7664 0.7951 0.055 Uiso calc R 1 1
C C16 0.42179(8) -0.18549(14) 1.04313(10) 0.0509(4) Uani d . 1 1
H H16 0.4530 -0.2472 1.0576 0.061 Uiso calc R 1 1
C C19 0.33118(7) -0.00546(14) 1.00293(11) 0.0475(4) Uani d . 1 1
H H19 0.2999 0.0563 0.9898 0.057 Uiso calc R 1 1
C C17 0.36410(8) -0.22609(14) 1.01469(11) 0.0554(4) Uani d . 1 1
H H17 0.3553 -0.3157 1.0092 0.066 Uiso calc R 1 1
C C18 0.31893(8) -0.13676(16) 0.99415(12) 0.0568(4) Uani d . 1 1
H H18 0.2790 -0.1650 0.9738 0.068 Uiso calc R 1 1
C C21 0.24694(7) 0.58531(18) 0.78572(15) 0.0677(5) Uani d . 1 1
H H21A 0.2491 0.5069 0.7492 0.102 Uiso calc R 1 1
H H21B 0.2060 0.6190 0.7736 0.102 Uiso calc R 1 1
H H21C 0.2583 0.5650 0.8515 0.102 Uiso calc R 1 1
C C22 0.27768(9) 0.7160(2) 0.65854(14) 0.0779(6) Uani d . 1 1
H H22B 0.3046 0.7852 0.6462 0.117 Uiso calc R 1 1
H H22C 0.2361 0.7439 0.6398 0.117 Uiso calc R 1 1
H H22A 0.2848 0.6388 0.6235 0.117 Uiso calc R 1 1
C C4 0.44890(5) 0.89855(11) 0.76600(8) 0.0310(3) Uani d . 1 1
H H4 0.4496 0.9903 0.7667 0.037 Uiso calc R 1 1

loop_
_atom_site_aniso_label
_atom_site_aniso_U_11
_atom_site_aniso_U_22
_atom_site_aniso_U_33
_atom_site_aniso_U_12
_atom_site_aniso_U_13
_atom_site_aniso_U_23
O1 0.0591(6) 0.0264(4) 0.0288(5) -0.0060(4) 0.0102(4) -0.0024(3)
O2 0.0344(5) 0.0291(5) 0.0639(6) -0.0017(4) 0.0141(4) 0.0045(4)
O3 0.0838(7) 0.0299(5) 0.0307(5) -0.0094(5) 0.0151(5) 0.0025(4)
C3 0.0356(9) 0.0225(8) 0.0252(8) 0.000 0.0040(7) 0.000
C8 0.0332(6) 0.0226(6) 0.0307(6) -0.0009(5) 0.0062(5) -0.0004(5)
C7 0.0330(6) 0.0238(6) 0.0300(6) -0.0019(5) 0.0047(5) -0.0010(5)
C2 0.0356(9) 0.0211(8) 0.0217(8) 0.000 0.0041(6) 0.000
C5 0.0372(7) 0.0263(6) 0.0402(7) 0.0041(5) 0.0102(5) -0.0019(5)
C1 0.0368(6) 0.0215(6) 0.0260(6) -0.0007(5) 0.0053(5) 0.0009(4)
C6 0.0351(6) 0.0264(6) 0.0342(6) -0.0033(5) 0.0079(5) 0.0005(5)
C9 0.0414(7) 0.0249(6) 0.0282(6) -0.0028(5) 0.0082(5) -0.0030(5)
C13 0.0459(7) 0.0220(6) 0.0339(7) -0.0032(5) 0.0071(5) -0.0037(5)
C10 0.0445(7) 0.0203(6) 0.0336(7) -0.0039(5) 0.0091(5) -0.0015(5)
C11 0.0424(7) 0.0276(6) 0.0299(6) -0.0008(5) 0.0090(5) 0.0036(5)
C12 0.0528(8) 0.0301(6) 0.0280(6) -0.0022(6) 0.0079(5) -0.0035(5)
C14 0.0569(8) 0.0298(6) 0.0274(6) -0.0047(6) 0.0120(6) 0.0054(5)
C15 0.0485(8) 0.0450(8) 0.0350(7) -0.0007(6) 0.0067(6) 0.0031(6)
C20 0.0350(7) 0.0392(7) 0.0631(9) -0.0008(6) 0.0086(6) 0.0002(7)
C16 0.0712(10) 0.0380(8) 0.0445(8) 0.0107(7) 0.0131(7) 0.0081(6)
C19 0.0496(8) 0.0442(8) 0.0497(8) 0.0024(6) 0.0114(7) 0.0080(6)
C17 0.0856(12) 0.0317(7) 0.0525(9) -0.0101(8) 0.0222(8) 0.0046(6)
C18 0.0566(9) 0.0569(10) 0.0590(10) -0.0201(8) 0.0159(8) 0.0014(8)
C21 0.0414(8) 0.0627(11) 0.1020(15) -0.0074(8) 0.0205(9) 0.0098(10)
C22 0.0671(12) 0.0893(14) 0.0687(12) -0.0250(10) -0.0120(9) 0.0140(11)
C4 0.0408(7) 0.0190(5) 0.0332(6) 0.0015(5) 0.0064(5) -0.0017(5)

loop_
_atom_type_symbol
_atom_type_description
_atom_type_scat_dispersion_real
_atom_type_scat_dispersion_imag
_atom_type_scat_source
C C 0.0181 0.0091 'International Tables Vol C Tables 4.2.6.8 and 6.1.1.4'
H H 0.0000 0.0000 'International Tables Vol C Tables 4.2.6.8 and 6.1.1.4'
O O 0.0492 0.0322 'International Tables Vol C Tables 4.2.6.8 and 6.1.1.4'

loop_
_geom_angle_atom_site_label_1
_geom_angle_atom_site_label_2
_geom_angle_atom_site_label_3
_geom_angle_site_symmetry_1
_geom_angle_site_symmetry_3
_geom_angle
C6 O2 C20 . . 119.65(10)
C11 O3 C14 . . 118.75(10)
C4 C3 C4 . 2_656 120.42(15)
C4 C3 C2 . . 119.79(7)
C4 C3 C2 2_656 . 119.79(7)
C9 C8 C13 . . 118.63(11)
C9 C8 C7 . . 118.90(10)
C13 C8 C7 . . 122.45(10)
O1 C7 C8 . . 121.21(10)
O1 C7 C1 . . 118.46(10)
C8 C7 C1 . . 120.33(10)
C3 C2 C1 . 2_656 117.67(7)
C3 C2 C1 . . 117.67(7)
C1 C2 C1 2_656 . 124.67(14)
C4 C5 C6 . . 119.00(11)
C4 C5 H5 . . 120.5
C6 C5 H5 . . 120.5
C6 C1 C2 . . 120.06(11)
C6 C1 C7 . . 116.97(10)
C2 C1 C7 . . 122.40(11)
O2 C6 C1 . . 115.93(10)
O2 C6 C5 . . 122.41(11)
C1 C6 C5 . . 121.65(11)
C10 C9 C8 . . 120.99(11)
C10 C9 H9 . . 119.5
C8 C9 H9 . . 119.5
C12 C13 C8 . . 121.08(11)
C12 C13 H13 . . 119.5
C8 C13 H13 . . 119.5
C9 C10 C11 . . 119.28(11)
C9 C10 H10 . . 120.4
C11 C10 H10 . . 120.4
O3 C11 C10 . . 123.51(11)
O3 C11 C12 . . 115.70(11)
C10 C11 C12 . . 120.79(11)
C13 C12 C11 . . 119.24(11)
C13 C12 H12 . . 120.4
C11 C12 H12 . . 120.4
C19 C14 C15 . . 121.12(13)
C19 C14 O3 . . 119.69(13)
C15 C14 O3 . . 119.09(13)
C14 C15 C16 . . 119.40(14)
C14 C15 H15 . . 120.3
C16 C15 H15 . . 120.3
O2 C20 C22 . . 111.41(14)
O2 C20 C21 . . 104.39(12)
C22 C20 C21 . . 113.15(15)
O2 C20 H20 . . 109.3
C22 C20 H20 . . 109.3
C21 C20 H20 . . 109.3
C17 C16 C15 . . 120.36(15)
C17 C16 H16 . . 119.8
C15 C16 H16 . . 119.8
C14 C19 C18 . . 118.71(14)
C14 C19 H19 . . 120.6
C18 C19 H19 . . 120.6
C16 C17 C18 . . 119.81(14)
C16 C17 H17 . . 120.1
C18 C17 H17 . . 120.1
C17 C18 C19 . . 120.58(15)
C17 C18 H18 . . 119.7
C19 C18 H18 . . 119.7
C20 C21 H21A . . 109.5
C20 C21 H21B . . 109.5
H21A C21 H21B . . 109.5
C20 C21 H21C . . 109.5
H21A C21 H21C . . 109.5
H21B C21 H21C . . 109.5
C20 C22 H22B . . 109.5
C20 C22 H22C . . 109.5
H22B C22 H22C . . 109.5
C20 C22 H22A . . 109.5
H22B C22 H22A . . 109.5
H22C C22 H22A . . 109.5
C5 C4 C3 . . 121.77(11)
C5 C4 H4 . . 119.1
C3 C4 H4 . . 119.1

loop_
_geom_bond_atom_site_label_1
_geom_bond_atom_site_label_2
_geom_bond_site_symmetry_2
_geom_bond_distance
O1 C7 . 1.2198(14)
O2 C6 . 1.3711(14)
O2 C20 . 1.4401(16)
O3 C11 . 1.3760(14)
O3 C14 . 1.3947(15)
C3 C4 . 1.4101(14)
C3 C4 2_656 1.4102(14)
C3 C2 . 1.428(2)
C8 C9 . 1.3916(16)
C8 C13 . 1.3966(17)
C8 C7 . 1.4841(16)
C7 C1 . 1.5116(16)
C2 C1 2_656 1.4295(13)
C2 C1 . 1.4295(13)
C5 C4 . 1.3586(17)
C5 C6 . 1.4094(17)
C5 H5 . 0.9500
C1 C6 . 1.3800(17)
C9 C10 . 1.3829(17)
C9 H9 . 0.9500
C13 C12 . 1.3788(18)
C13 H13 . 0.9500
C10 C11 . 1.3881(17)
C10 H10 . 0.9500
C11 C12 . 1.3891(17)
C12 H12 . 0.9500
C14 C19 . 1.372(2)
C14 C15 . 1.376(2)
C15 C16 . 1.381(2)
C15 H15 . 0.9500
C20 C22 . 1.494(2)
C20 C21 . 1.509(2)
C20 H20 . 1.0000
C16 C17 . 1.370(2)
C16 H16 . 0.9500
C19 C18 . 1.390(2)
C19 H19 . 0.9500
C17 C18 . 1.375(2)
C17 H17 . 0.9500
C18 H18 . 0.9500
C21 H21A . 0.9800
C21 H21B . 0.9800
C21 H21C . 0.9800
C22 H22B . 0.9800
C22 H22C . 0.9800
C22 H22A . 0.9800
C4 H4 . 0.9500

loop_
_geom_hbond_atom_site_label_D
_geom_hbond_atom_site_label_H
_geom_hbond_atom_site_label_A
_geom_hbond_site_symmetry_A
_geom_hbond_distance_DH
_geom_hbond_distance_HA
_geom_hbond_distance_DA
_geom_hbond_angle_DHA
_geom_hbond_publ_flag
C12 H12 O1 6_565 0.95 2.44 3.3398(15) 158 y
C16 H16 Cg 5_657 0.95 2.97 3.8383(19) 152 y

loop_
_geom_torsion_atom_site_label_1
_geom_torsion_atom_site_label_2
_geom_torsion_atom_site_label_3
_geom_torsion_atom_site_label_4
_geom_torsion_site_symmetry_1
_geom_torsion_site_symmetry_4
_geom_torsion
C9 C8 C7 O1 . . -5.73(18)
C13 C8 C7 O1 . . 172.58(12)
C9 C8 C7 C1 . . 173.94(11)
C13 C8 C7 C1 . . -7.76(17)
C4 C3 C2 C1 . 2_656 -177.89(7)
C4 C3 C2 C1 2_656 2_656 2.11(7)
C4 C3 C2 C1 . . 2.11(7)
C4 C3 C2 C1 2_656 . -177.89(7)
C3 C2 C1 C6 . . -1.15(12)
C1 C2 C1 C6 2_656 . 178.85(12)
C3 C2 C1 C7 . . 169.94(8)
C1 C2 C1 C7 2_656 . -10.06(8)
O1 C7 C1 C6 . . 110.54(13)
C8 C7 C1 C6 . . -69.13(14)
O1 C7 C1 C2 . . -60.81(15)
C8 C7 C1 C2 . . 119.52(11)
C20 O2 C6 C1 . . -150.33(12)
C20 O2 C6 C5 . . 29.72(18)
C2 C1 C6 O2 . . 178.90(9)
C7 C1 C6 O2 . . 7.34(16)
C2 C1 C6 C5 . . -1.14(17)
C7 C1 C6 C5 . . -172.70(11)
C4 C5 C6 O2 . . -177.55(11)
C4 C5 C6 C1 . . 2.49(19)
C13 C8 C9 C10 . . 0.62(18)
C7 C8 C9 C10 . . 178.99(11)
C9 C8 C13 C12 . . -0.21(19)
C7 C8 C13 C12 . . -178.51(12)
C8 C9 C10 C11 . . -0.71(19)
C14 O3 C11 C10 . . 0.68(19)
C14 O3 C11 C12 . . -178.86(12)
C9 C10 C11 O3 . . -179.14(12)
C9 C10 C11 C12 . . 0.38(19)
C8 C13 C12 C11 . . -0.1(2)
O3 C11 C12 C13 . . 179.58(12)
C10 C11 C12 C13 . . 0.0(2)
C11 O3 C14 C19 . . -84.84(16)
C11 O3 C14 C15 . . 98.74(15)
C19 C14 C15 C16 . . -0.4(2)
O3 C14 C15 C16 . . 175.98(12)
C6 O2 C20 C22 . . 60.29(17)
C6 O2 C20 C21 . . -177.26(13)
C14 C15 C16 C17 . . 0.8(2)
C15 C14 C19 C18 . . -0.5(2)
O3 C14 C19 C18 . . -176.89(13)
C15 C16 C17 C18 . . -0.3(2)
C16 C17 C18 C19 . . -0.7(2)
C14 C19 C18 C17 . . 1.1(2)
C6 C5 C4 C3 . . -1.49(18)
C4 C3 C4 C5 2_656 . 179.19(13)
C2 C3 C4 C5 . . -0.81(13)
